data_4030463
loop_
_publ_author_name
'Martinand-Lurin, Elodie'
'Gruber, Raymond'
'Retailleau, Pascal'
'Fleurat-Lessard, Paul'
'Dauban, Philippe'

_publ_section_title
;
 Studies on the formal [3 + 2] cycloaddition of aziridines with alkenes
 for the synthesis of 1-azaspiroalkanes.
;
_journal_issue 3
_journal_name_full 'The Journal of organic chemistry'
_journal_page_first 1414
_journal_page_last 1426
_journal_paper_doi 10.1021/jo502333j
_journal_volume 80
_journal_year 2015
_chemical_formula_moiety 'C17 H22 Cl3 N O3 S'
_chemical_formula_sum 'C17 H22 Cl3 N O3 S'
_chemical_formula_weight 426.77
_chemical_name_systematic
; 
 ? 
;
_space_group_crystal_system triclinic
_space_group_IT_number 2
_space_group_name_Hall '-P 1'
_space_group_name_H-M_alt 'P -1'
_symmetry_space_group_name_Hall '-P 1'
_symmetry_space_group_name_H-M 'P -1'
_atom_sites_solution_hydrogens difmap
_atom_sites_solution_primary direct
_atom_sites_solution_secondary difmap
_audit_creation_method SHELXL-97
_cell_angle_alpha 92.954(2)
_cell_angle_beta 91.751(3)
_cell_angle_gamma 102.466(3)
_cell_formula_units_Z 2
_cell_length_a 6.010(2)
_cell_length_b 10.244(3)
_cell_length_c 16.192(4)
_cell_measurement_reflns_used 2524
_cell_measurement_temperature 293(2)
_cell_measurement_theta_max 25.350
_cell_measurement_theta_min 0.407
_cell_volume 971.2(5)
_computing_cell_refinement 'HKL Scalepack (Otwinowski & Minor 1997)'
_computing_data_collection 'DENZO (Otwinowski & Minor, 1997); COLLECT (Nonius B.V., 1999)'
_computing_data_reduction 'HKL Denzo and Scalepack (Otwinowski & Minor 1997)'
_computing_molecular_graphics 'PLATON (Spek, 2003)'
_computing_publication_material 'SHELXL97 (Sheldrick, 2008)'
_computing_structure_refinement 'SHELXL97 (Sheldrick, 2008); CRYSTALBUILDER (Welter, 2006)'
_computing_structure_solution 'SHELXS97 (Sheldrick, 2008)'
_diffrn_ambient_temperature 293(2)
_diffrn_detector_area_resol_mean 9
_diffrn_measured_fraction_theta_full 0.886
_diffrn_measured_fraction_theta_max 0.944
_diffrn_measurement_device_type 'Nonius kappa-CCD diffractometer'
_diffrn_measurement_method 'phi and omega scans'
_diffrn_radiation_monochromator graphite
_diffrn_radiation_type MoK\a
_diffrn_radiation_wavelength 0.71073
_diffrn_reflns_av_R_equivalents 0.0316
_diffrn_reflns_av_unetI/netI 0.0408
_diffrn_reflns_Laue_measured_fraction_full 0.886
_diffrn_reflns_Laue_measured_fraction_max 0.944
_diffrn_reflns_limit_h_max 6
_diffrn_reflns_limit_h_min -6
_diffrn_reflns_limit_k_max 12
_diffrn_reflns_limit_k_min -11
_diffrn_reflns_limit_l_max 15
_diffrn_reflns_limit_l_min -19
_diffrn_reflns_number 7902
_diffrn_reflns_point_group_measured_fraction_full 0.886
_diffrn_reflns_point_group_measured_fraction_max 0.944
_diffrn_reflns_theta_full 25.240
_diffrn_reflns_theta_max 24.711
_diffrn_reflns_theta_min 3.337
_diffrn_source 'fine-focus sealed tube'
_diffrn_source_type 'Nonius Kappa CCD'
_diffrn_standards_number 0
_exptl_absorpt_coefficient_mu 0.596
_exptl_absorpt_correction_T_max 0.96
_exptl_absorpt_correction_T_min 0.75
_exptl_absorpt_correction_type multi-scan
_exptl_absorpt_process_details 'Scalepack (Otwinowski & Minor, 1997)'
_exptl_crystal_colour colourless
_exptl_crystal_density_diffrn 1.459
_exptl_crystal_density_method 'not measured'
_exptl_crystal_description plate
_exptl_crystal_F_000 444
_exptl_crystal_size_max 0.58
_exptl_crystal_size_mid 0.33
_exptl_crystal_size_min 0.07
_refine_diff_density_max 0.549
_refine_diff_density_min -0.455
_refine_diff_density_rms 0.045
_refine_ls_extinction_method none
_refine_ls_goodness_of_fit_ref 1.053
_refine_ls_hydrogen_treatment constr
_refine_ls_matrix_type full
_refine_ls_number_parameters 226
_refine_ls_number_reflns 3117
_refine_ls_number_restraints 0
_refine_ls_restrained_S_all 1.053
_refine_ls_R_factor_all 0.0689
_refine_ls_R_factor_gt 0.0533
_refine_ls_shift/su_max 0.000
_refine_ls_shift/su_mean 0.000
_refine_ls_structure_factor_coef Fsqd
_refine_ls_weighting_details
;
 w=1/[\s^2^(Fo^2^)+(0.0455P)^2^+0.9759P]
 where P=(Fo^2^+2Fc^2^)/3
;
_refine_ls_weighting_scheme calc
_refine_ls_wR_factor_gt 0.1249
_refine_ls_wR_factor_ref 0.1362
_reflns_Friedel_coverage 0.000
_reflns_number_gt 2481
_reflns_number_total 3117
_reflns_threshold_expression 'I > 2\s(I)'
_cod_data_source_file jo502333j_si_010.cif
_cod_data_source_block compound_4a
_cod_depositor_comments 'Adding full bibliography for 4030461--4030470.cif.'
_cod_database_code 4030463
_shelx_space_group_comment
;
The symmetry employed for this shelxl refinement is uniquely defined
by the following loop, which should always be used as a source of
symmetry information in preference to the above space-group names.
They are only intended as comments.
;
_shelx_estimated_absorpt_t_min 0.943
_shelx_estimated_absorpt_t_max 0.943
_shelxl_version_number 2012-9

loop_
_symmetry_equiv_pos_as_xyz
'x, y, z'
'-x, -y, -z'

loop_
_atom_site_label
_atom_site_type_symbol
_atom_site_fract_x
_atom_site_fract_y
_atom_site_fract_z
_atom_site_U_iso_or_equiv
_atom_site_adp_type
_atom_site_occupancy
_atom_site_site_symmetry_order
_atom_site_calc_flag
_atom_site_refinement_flags_posn
_atom_site_refinement_flags_adp
Cl1 Cl 0.6157(2) -0.09827(14) 0.56550(7) 0.1048(5) Uani 1 1 d . .
Cl2 Cl 0.23447(15) -0.22084(10) 0.65904(7) 0.0746(3) Uani 1 1 d . .
Cl3 Cl 0.64223(18) -0.32259(9) 0.65880(9) 0.0906(4) Uani 1 1 d . .
S1 S 0.98099(14) 0.07498(8) 0.79503(6) 0.0548(3) Uani 1 1 d . .
O1 O 1.2145(4) 0.0971(2) 0.77520(18) 0.0708(7) Uani 1 1 d . .
O2 O 0.9131(5) 0.0336(2) 0.87463(16) 0.0746(7) Uani 1 1 d . .
O3 O 0.8615(4) -0.0412(2) 0.72892(15) 0.0582(6) Uani 1 1 d . .
N1 N 0.8667(4) 0.1982(2) 0.77369(15) 0.0461(6) Uani 1 1 d . .
C1 C 0.9577(5) 0.2948(3) 0.70926(18) 0.0445(7) Uani 1 1 d . .
C2 C 1.1241(5) 0.4140(3) 0.75339(18) 0.0468(7) Uani 1 1 d . .
H2A H 1.1752 0.4803 0.7135 0.056 Uiso 1 1 calc R U
H2B H 1.2568 0.3838 0.7738 0.056 Uiso 1 1 calc R U
C3 C 1.0242(5) 0.4812(3) 0.82615(19) 0.0469(7) Uani 1 1 d . .
H3 H 0.9006 0.5193 0.8037 0.056 Uiso 1 1 calc R U
C4 C 0.9202(6) 0.3756(3) 0.8858(2) 0.0528(8) Uani 1 1 d . .
H4A H 1.0413 0.3428 0.9132 0.063 Uiso 1 1 calc R U
H4B H 0.8413 0.4165 0.9279 0.063 Uiso 1 1 calc R U
C5 C 0.7549(5) 0.2592(3) 0.8414(2) 0.0523(8) Uani 1 1 d . .
H5A H 0.6988 0.1923 0.8804 0.063 Uiso 1 1 calc R U
H5B H 0.6255 0.2901 0.8186 0.063 Uiso 1 1 calc R U
C6 C 0.7558(6) 0.3341(3) 0.6639(2) 0.0579(8) Uani 1 1 d . .
H6A H 0.6298 0.2573 0.6541 0.069 Uiso 1 1 calc R U
H6B H 0.7036 0.4036 0.6959 0.069 Uiso 1 1 calc R U
C7 C 1.0695(6) 0.2332(3) 0.6367(2) 0.0589(9) Uani 1 1 d . .
H7A H 1.2289 0.2362 0.6502 0.071 Uiso 1 1 calc R U
H7B H 0.9917 0.1410 0.6234 0.071 Uiso 1 1 calc R U
C8 C 1.0448(9) 0.3202(5) 0.5650(2) 0.0902(13) Uani 1 1 d . .
H8A H 1.1839 0.3876 0.5605 0.108 Uiso 1 1 calc R U
H8B H 1.0146 0.2658 0.5134 0.108 Uiso 1 1 calc R U
C9 C 0.8502(8) 0.3853(5) 0.5824(2) 0.0837(12) Uani 1 1 d . .
H9A H 0.7336 0.3616 0.5382 0.100 Uiso 1 1 calc R U
H9B H 0.9021 0.4819 0.5871 0.100 Uiso 1 1 calc R U
C10 C 1.1976(5) 0.5943(3) 0.86998(19) 0.0483(7) Uani 1 1 d . .
C11 C 1.4036(6) 0.5749(4) 0.9021(2) 0.0598(9) Uani 1 1 d . .
H11 H 1.4384 0.4909 0.8951 0.072 Uiso 1 1 calc R U
C12 C 1.5587(6) 0.6782(4) 0.9443(2) 0.0691(10) Uani 1 1 d . .
H12 H 1.6965 0.6634 0.9651 0.083 Uiso 1 1 calc R U
C13 C 1.5094(8) 0.8023(4) 0.9556(2) 0.0739(11) Uani 1 1 d . .
H13 H 1.6128 0.8716 0.9843 0.089 Uiso 1 1 calc R U
C14 C 1.3074(8) 0.8235(4) 0.9242(2) 0.0756(11) Uani 1 1 d . .
H14 H 1.2731 0.9075 0.9319 0.091 Uiso 1 1 calc R U
C15 C 1.1538(6) 0.7211(3) 0.8811(2) 0.0591(9) Uani 1 1 d . .
H15 H 1.0184 0.7377 0.8592 0.071 Uiso 1 1 calc R U
C16 C 0.6189(5) -0.0837(3) 0.7320(2) 0.0600(9) Uani 1 1 d . .
H16A H 0.5491 -0.0067 0.7321 0.072 Uiso 1 1 calc R U
H16B H 0.5794 -0.1298 0.7821 0.072 Uiso 1 1 calc R U
C17 C 0.5341(6) -0.1761(3) 0.6572(2) 0.0542(8) Uani 1 1 d . .

loop_
_atom_site_aniso_label
_atom_site_aniso_U_11
_atom_site_aniso_U_22
_atom_site_aniso_U_33
_atom_site_aniso_U_23
_atom_site_aniso_U_13
_atom_site_aniso_U_12
Cl1 0.1130(10) 0.1109(9) 0.0751(7) 0.0232(6) -0.0019(6) -0.0130(7)
Cl2 0.0467(6) 0.0776(6) 0.0945(7) -0.0147(5) -0.0071(4) 0.0088(4)
Cl3 0.0679(7) 0.0472(5) 0.1569(11) -0.0070(6) 0.0083(6) 0.0157(4)
S1 0.0456(5) 0.0453(4) 0.0725(6) 0.0029(4) -0.0080(4) 0.0090(3)
O1 0.0378(14) 0.0606(15) 0.114(2) 0.0012(14) -0.0109(12) 0.0130(11)
O2 0.0872(19) 0.0635(15) 0.0707(16) 0.0179(13) -0.0096(14) 0.0097(13)
O3 0.0387(13) 0.0480(12) 0.0858(16) -0.0102(11) 0.0003(11) 0.0088(9)
N1 0.0423(15) 0.0430(13) 0.0528(15) 0.0020(11) 0.0068(11) 0.0086(11)
C1 0.0398(17) 0.0443(16) 0.0493(17) 0.0011(13) 0.0049(13) 0.0086(12)
C2 0.0437(18) 0.0439(16) 0.0515(17) 0.0023(13) 0.0058(13) 0.0063(13)
C3 0.0391(17) 0.0444(16) 0.0567(18) -0.0044(13) -0.0033(13) 0.0101(13)
C4 0.0486(19) 0.0551(18) 0.0534(18) -0.0044(14) 0.0078(14) 0.0093(14)
C5 0.0455(19) 0.0529(18) 0.0580(19) -0.0005(15) 0.0134(14) 0.0091(14)
C6 0.051(2) 0.059(2) 0.063(2) 0.0003(16) -0.0068(15) 0.0130(15)
C7 0.056(2) 0.059(2) 0.061(2) -0.0067(16) 0.0123(16) 0.0106(16)
C8 0.113(4) 0.106(3) 0.055(2) 0.009(2) 0.017(2) 0.030(3)
C9 0.109(4) 0.088(3) 0.058(2) 0.009(2) -0.004(2) 0.031(3)
C10 0.0467(19) 0.0479(17) 0.0486(17) -0.0011(13) 0.0047(13) 0.0074(13)
C11 0.049(2) 0.056(2) 0.072(2) -0.0069(16) -0.0032(16) 0.0092(15)
C12 0.053(2) 0.082(3) 0.064(2) 0.0004(19) -0.0035(17) -0.0023(19)
C13 0.081(3) 0.063(2) 0.061(2) -0.0052(18) 0.002(2) -0.018(2)
C14 0.099(3) 0.048(2) 0.075(3) -0.0066(18) 0.005(2) 0.007(2)
C15 0.066(2) 0.0481(18) 0.064(2) 0.0000(15) 0.0038(17) 0.0141(16)
C16 0.0409(19) 0.058(2) 0.078(2) -0.0135(17) 0.0006(16) 0.0079(15)
C17 0.0456(19) 0.0463(17) 0.069(2) 0.0001(15) 0.0031(15) 0.0075(14)

loop_
_atom_type_symbol
_atom_type_description
_atom_type_scat_dispersion_real
_atom_type_scat_dispersion_imag
_atom_type_scat_source
C C 0.0033 0.0016 'International Tables Vol C Tables 4.2.6.8 and 6.1.1.4'
H H 0.0000 0.0000 'International Tables Vol C Tables 4.2.6.8 and 6.1.1.4'
O O 0.0106 0.0060 'International Tables Vol C Tables 4.2.6.8 and 6.1.1.4'
S S 0.1246 0.1234 'International Tables Vol C Tables 4.2.6.8 and 6.1.1.4'
Cl Cl 0.1484 0.1585 'International Tables Vol C Tables 4.2.6.8 and 6.1.1.4'
N N 0.0061 0.0033 'International Tables Vol C Tables 4.2.6.8 and 6.1.1.4'

loop_
_geom_angle_atom_site_label_1
_geom_angle_atom_site_label_2
_geom_angle_atom_site_label_3
_geom_angle
O2 S1 O1 120.14(17)
O2 S1 O3 107.56(14)
O1 S1 O3 102.93(14)
O2 S1 N1 108.36(15)
O1 S1 N1 112.71(14)
O3 S1 N1 103.60(13)
C16 O3 S1 116.1(2)
C5 N1 C1 113.3(2)
C5 N1 S1 117.5(2)
C1 N1 S1 122.44(19)
N1 C1 C2 107.7(2)
N1 C1 C6 108.8(2)
C2 C1 C6 113.4(3)
N1 C1 C7 114.5(2)
C2 C1 C7 111.3(2)
C6 C1 C7 101.2(3)
C1 C2 C3 114.3(2)
C1 C2 H2A 108.7
C3 C2 H2A 108.7
C1 C2 H2B 108.7
C3 C2 H2B 108.7
H2A C2 H2B 107.6
C10 C3 C4 111.7(3)
C10 C3 C2 112.4(2)
C4 C3 C2 109.7(2)
C10 C3 H3 107.6
C4 C3 H3 107.6
C2 C3 H3 107.6
C5 C4 C3 111.8(3)
C5 C4 H4A 109.3
C3 C4 H4A 109.3
C5 C4 H4B 109.3
C3 C4 H4B 109.3
H4A C4 H4B 107.9
N1 C5 C4 110.8(2)
N1 C5 H5A 109.5
C4 C5 H5A 109.5
N1 C5 H5B 109.5
C4 C5 H5B 109.5
H5A C5 H5B 108.1
C9 C6 C1 104.6(3)
C9 C6 H6A 110.8
C1 C6 H6A 110.8
C9 C6 H6B 110.8
C1 C6 H6B 110.8
H6A C6 H6B 108.9
C8 C7 C1 104.5(3)
C8 C7 H7A 110.9
C1 C7 H7A 110.9
C8 C7 H7B 110.9
C1 C7 H7B 110.9
H7A C7 H7B 108.9
C9 C8 C7 107.2(3)
C9 C8 H8A 110.3
C7 C8 H8A 110.3
C9 C8 H8B 110.3
C7 C8 H8B 110.3
H8A C8 H8B 108.5
C8 C9 C6 106.6(3)
C8 C9 H9A 110.4
C6 C9 H9A 110.4
C8 C9 H9B 110.4
C6 C9 H9B 110.4
H9A C9 H9B 108.6
C15 C10 C11 117.4(3)
C15 C10 C3 120.9(3)
C11 C10 C3 121.6(3)
C12 C11 C10 121.2(3)
C12 C11 H11 119.4
C10 C11 H11 119.4
C13 C12 C11 120.1(4)
C13 C12 H12 119.9
C11 C12 H12 119.9
C14 C13 C12 119.6(4)
C14 C13 H13 120.2
C12 C13 H13 120.2
C13 C14 C15 120.4(4)
C13 C14 H14 119.8
C15 C14 H14 119.8
C14 C15 C10 121.2(4)
C14 C15 H15 119.4
C10 C15 H15 119.4
O3 C16 C17 108.2(3)
O3 C16 H16A 110.1
C17 C16 H16A 110.1
O3 C16 H16B 110.1
C17 C16 H16B 110.1
H16A C16 H16B 108.4
C16 C17 Cl1 111.2(2)
C16 C17 Cl3 111.2(2)
Cl1 C17 Cl3 108.01(19)
C16 C17 Cl2 107.7(2)
Cl1 C17 Cl2 109.92(19)
Cl3 C17 Cl2 108.77(17)

loop_
_geom_bond_atom_site_label_1
_geom_bond_atom_site_label_2
_geom_bond_distance
Cl1 C17 1.755(4)
Cl2 C17 1.761(3)
Cl3 C17 1.760(3)
S1 O2 1.422(3)
S1 O1 1.422(3)
S1 O3 1.591(2)
S1 N1 1.609(3)
O3 C16 1.432(4)
N1 C5 1.483(4)
N1 C1 1.508(4)
C1 C2 1.530(4)
C1 C6 1.536(4)
C1 C7 1.544(4)
C2 C3 1.536(4)
C2 H2A 0.9700
C2 H2B 0.9700
C3 C10 1.510(4)
C3 C4 1.532(4)
C3 H3 0.9800
C4 C5 1.511(4)
C4 H4A 0.9700
C4 H4B 0.9700
C5 H5A 0.9700
C5 H5B 0.9700
C6 C9 1.526(5)
C6 H6A 0.9700
C6 H6B 0.9700
C7 C8 1.523(5)
C7 H7A 0.9700
C7 H7B 0.9700
C8 C9 1.492(6)
C8 H8A 0.9700
C8 H8B 0.9700
C9 H9A 0.9700
C9 H9B 0.9700
C10 C15 1.385(4)
C10 C11 1.386(5)
C11 C12 1.385(5)
C11 H11 0.9300
C12 C13 1.370(6)
C12 H12 0.9300
C13 C14 1.367(6)
C13 H13 0.9300
C14 C15 1.380(5)
C14 H14 0.9300
C15 H15 0.9300
C16 C17 1.503(5)
C16 H16A 0.9700
C16 H16B 0.9700

loop_
_geom_torsion_atom_site_label_1
_geom_torsion_atom_site_label_2
_geom_torsion_atom_site_label_3
_geom_torsion_atom_site_label_4
_geom_torsion
O2 S1 O3 C16 53.8(3)
O1 S1 O3 C16 -178.4(2)
N1 S1 O3 C16 -60.8(3)
O2 S1 N1 C5 10.4(3)
O1 S1 N1 C5 -125.0(2)
O3 S1 N1 C5 124.4(2)
O2 S1 N1 C1 159.7(2)
O1 S1 N1 C1 24.3(3)
O3 S1 N1 C1 -86.3(2)
C5 N1 C1 C2 57.1(3)
S1 N1 C1 C2 -93.3(3)
C5 N1 C1 C6 -66.1(3)
S1 N1 C1 C6 143.4(2)
C5 N1 C1 C7 -178.5(3)
S1 N1 C1 C7 31.1(4)
N1 C1 C2 C3 -54.1(3)
C6 C1 C2 C3 66.4(3)
C7 C1 C2 C3 179.6(3)
C1 C2 C3 C10 177.5(3)
C1 C2 C3 C4 52.6(3)
C10 C3 C4 C5 -177.3(3)
C2 C3 C4 C5 -52.1(3)
C1 N1 C5 C4 -59.7(3)
S1 N1 C5 C4 92.3(3)
C3 C4 C5 N1 56.1(4)
N1 C1 C6 C9 -159.3(3)
C2 C1 C6 C9 80.9(3)
C7 C1 C6 C9 -38.4(3)
N1 C1 C7 C8 154.3(3)
C2 C1 C7 C8 -83.2(4)
C6 C1 C7 C8 37.5(4)
C1 C7 C8 C9 -23.0(4)
C7 C8 C9 C6 -1.2(5)
C1 C6 C9 C8 25.2(4)
C4 C3 C10 C15 -110.6(3)
C2 C3 C10 C15 125.7(3)
C4 C3 C10 C11 68.0(4)
C2 C3 C10 C11 -55.7(4)
C15 C10 C11 C12 0.5(5)
C3 C10 C11 C12 -178.1(3)
C10 C11 C12 C13 0.4(5)
C11 C12 C13 C14 -0.6(6)
C12 C13 C14 C15 -0.3(6)
C13 C14 C15 C10 1.3(6)
C11 C10 C15 C14 -1.4(5)
C3 C10 C15 C14 177.2(3)
S1 O3 C16 C17 170.8(2)
O3 C16 C17 Cl1 -56.6(3)
O3 C16 C17 Cl3 63.8(3)
O3 C16 C17 Cl2 -177.1(2)
